data_7706079
loop_
_publ_author_name
'Zeni, Willi'
'Seifried, Marco'
'Knoll, Christian'
'Welch, Jan M.'
'Giester, Gerald'
'St\"oger, Berthold'
'Artner, Werner'
'Reissner, Michael'
'M\"uller, Danny'
'Weinberger, Peter'

_publ_section_title
;
 Bifunctional Fe(II) spin crossover-complexes based on
 \w-(1<i>H</i>-tetrazol-1-yl) carboxylic acids.
;
_journal_issue 47
_journal_name_full 'Dalton transactions (Cambridge, England : 2003)'
_journal_page_first 17183
_journal_page_last 17193
_journal_paper_doi 10.1039/d0dt03315d
_journal_volume 49
_journal_year 2020
_chemical_formula_moiety 'C30 H48 Fe N24 O12, C4 H10 O, 2(B2 F4)'
_chemical_formula_sum 'C34 H58 B2 F8 Fe N24 O13'
_chemical_formula_weight 1240.45
_space_group_crystal_system triclinic
_space_group_IT_number 2
_space_group_name_Hall '-P 1'
_space_group_name_H-M_alt 'P -1'
_atom_sites_solution_hydrogens mixed
_atom_sites_solution_primary iterative
_audit_creation_date 2020-08-19
_audit_creation_method
;
Olex2 1.3
(compiled 2020.07.31 svn.rc2a77460 for OlexSys, GUI svn.r6145)
;
_audit_update_record
;
2020-08-21 deposited with the CCDC.	2020-10-26 downloaded from the CCDC.
;
_cell_angle_alpha 74.796(6)
_cell_angle_beta 71.624(6)
_cell_angle_gamma 63.563(6)
_cell_formula_units_Z 1
_cell_length_a 10.630(3)
_cell_length_b 10.971(3)
_cell_length_c 14.235(4)
_cell_measurement_reflns_used 2220
_cell_measurement_temperature 296.15
_cell_measurement_theta_max 19.613
_cell_measurement_theta_min 2.333
_cell_volume 1396.1(7)
_computing_cell_refinement 'SAINT V8.38A (Bruker, 2018)'
_computing_data_reduction 'SAINT V8.38A (Bruker, 2018)'
_computing_molecular_graphics 'Olex2 1.3 (Dolomanov et al., 2009)'
_computing_publication_material 'Olex2 1.3 (Dolomanov et al., 2009)'
_computing_structure_refinement 'SHELXL 2018/3 (Sheldrick, 2015)'
_computing_structure_solution 'olex2.solve 1.3 (Bourhis et al., 2015)'
_diffrn_ambient_temperature 296.15
_diffrn_measured_fraction_theta_full 1.000
_diffrn_measured_fraction_theta_max 0.995
_diffrn_measurement_device_type 'Bruker KAPPA APEX II'
_diffrn_radiation_type MoK\a
_diffrn_radiation_wavelength 0.71073
_diffrn_reflns_av_R_equivalents 0.1497
_diffrn_reflns_av_unetI/netI 0.1853
_diffrn_reflns_Laue_measured_fraction_full 1.000
_diffrn_reflns_Laue_measured_fraction_max 0.995
_diffrn_reflns_limit_h_max 14
_diffrn_reflns_limit_h_min -14
_diffrn_reflns_limit_k_max 14
_diffrn_reflns_limit_k_min -14
_diffrn_reflns_limit_l_max 18
_diffrn_reflns_limit_l_min -18
_diffrn_reflns_number 32025
_diffrn_reflns_point_group_measured_fraction_full 1.000
_diffrn_reflns_point_group_measured_fraction_max 0.995
_diffrn_reflns_theta_full 25.242
_diffrn_reflns_theta_max 28.308
_diffrn_reflns_theta_min 2.095
_exptl_absorpt_coefficient_mu 0.377
_exptl_absorpt_correction_type multi-scan
_exptl_crystal_colour white
_exptl_crystal_colour_lustre clear
_exptl_crystal_colour_primary colourless
_exptl_crystal_density_diffrn 1.512
_exptl_crystal_description platelet
_exptl_crystal_F_000 653
_refine_diff_density_max 1.871
_refine_diff_density_min -0.828
_refine_diff_density_rms 0.120
_refine_ls_extinction_method none
_refine_ls_goodness_of_fit_ref 1.014
_refine_ls_hydrogen_treatment mixed
_refine_ls_matrix_type full
_refine_ls_number_parameters 418
_refine_ls_number_reflns 6916
_refine_ls_number_restraints 0
_refine_ls_restrained_S_all 1.014
_refine_ls_R_factor_all 0.2632
_refine_ls_R_factor_gt 0.1327
_refine_ls_shift/su_max 3.691
_refine_ls_shift/su_mean 0.347
_refine_ls_structure_factor_coef Fsqd
_refine_ls_weighting_details 'w=1/[\s^2^(Fo^2^)+(0.1525P)^2^+9.1185P] where P=(Fo^2^+2Fc^2^)/3'
_refine_ls_weighting_scheme calc
_refine_ls_wR_factor_gt 0.3257
_refine_ls_wR_factor_ref 0.3963
_reflns_Friedel_coverage 0.000
_reflns_number_gt 2942
_reflns_number_total 6916
_reflns_threshold_expression 'I > 2\s(I)'
_cod_data_source_file d0dt03315d2.cif
_cod_data_source_block '[Fe(4COOHTz)6](BF4)2_HS'
_cod_original_cell_volume 1396.1(6)
_cod_database_code 7706079
_shelx_shelxl_version_number 2018/3
_shelx_space_group_comment
;
The symmetry employed for this shelxl refinement is uniquely defined
by the following loop, which should always be used as a source of
symmetry information in preference to the above space-group names.
They are only intended as comments.
;
_olex2_refinement_description
;
1. Fixed Uiso
 At 1.2 times of:
  All C(H) groups, All C(H,H) groups
 At 1.5 times of:
  All C(H,H,H) groups, All O(H) groups
2. Others
 Sof(C3A')=Sof(H3A')=FVAR(1)
 Sof(C3A)=Sof(H3AA)=FVAR(2)
 Sof(F3)=Sof(F2')=1-FVAR(3)
 Sof(F3')=Sof(F2)=FVAR(3)
3.a Riding coordinates:
 C6(H6,H3), C7(H7A,H7B,H7C)
3.b Ternary CH refined with riding coordinates:
 C2A(H2AA), C3A'(H3A'), C3A(H3AA)
3.c Secondary CH2 refined with riding coordinates:
 C2B(H2BA,H2BB), C2(H2A,H2B), C4(H4A,H4B), C3B(H3BA,H3BB), C3(H3A,H3B),
 C4B(H4BA,H4BB)
3.d Aromatic/amide H refined with riding coordinates:
 C1(H1C), C1B(H1BA)
3.e Idealised tetrahedral OH refined as rotating group:
 O1(H1), O1A(H1A)
;
_olex2_submission_special_instructions 'No special instructions were received'

loop_
_space_group_symop_operation_xyz
'x, y, z'
'-x, -y, -z'

loop_
_atom_site_label
_atom_site_type_symbol
_atom_site_fract_x
_atom_site_fract_y
_atom_site_fract_z
_atom_site_U_iso_or_equiv
_atom_site_adp_type
_atom_site_occupancy
_atom_site_site_symmetry_order
_atom_site_calc_flag
_atom_site_refinement_flags_posn
_atom_site_refinement_flags_adp
_atom_site_refinement_flags_occupancy
_atom_site_disorder_assembly
_atom_site_disorder_group
Fe1 Fe 0.500000 0.500000 0.500000 0.0320(5) Uani 1 2 d S . P . .
O1 O -0.1278(7) 0.6450(8) 0.0633(6) 0.068(2) Uani 1 1 d . . . . .
H1 H -0.104952 0.618845 0.009114 0.102 Uiso 1 1 calc R U . . .
B1 B 0.1438(6) 0.1576(6) 0.5314(4) 0.0014(10) Uani 1 1 d . . . . .
N2B N 0.6185(10) 0.1193(9) 0.6937(7) 0.065(3) Uani 1 1 d . . . . .
O1A O 1.3990(19) -0.0935(16) 0.0345(11) 0.220(10) Uani 1 1 d . . . . .
H1A H 1.425099 -0.165365 0.072856 0.330 Uiso 1 1 calc R U . . .
N3B N 0.6194(9) 0.2400(9) 0.6507(7) 0.062(2) Uani 1 1 d . . . . .
O2 O 0.0935(7) 0.4988(7) 0.0726(5) 0.0524(17) Uani 1 1 d . . . . .
C1A C 0.7869(11) 0.2658(10) 0.3920(7) 0.052(2) Uani 1 1 d . . . . .
O2A O 1.355(3) 0.0992(16) 0.0803(11) 0.206(13) Uani 1 1 d . . . . .
N4 N 0.3883(7) 0.4594(7) 0.4159(5) 0.0403(16) Uani 1 1 d . . . . .
N1A N 0.9000(9) 0.2563(8) 0.3180(6) 0.055(2) Uani 1 1 d . . . . .
O1B O 0.1180(7) -0.0060(7) 0.9265(6) 0.061(2) Uani 1 1 d . . . . .
N4A N 0.7080(8) 0.3962(7) 0.4026(5) 0.0404(16) Uani 1 1 d . . . . .
N2A N 0.8913(10) 0.3838(10) 0.2794(8) 0.082(3) Uani 1 1 d . . . . .
N1B N 0.5185(7) 0.1039(7) 0.6641(5) 0.0404(17) Uani 1 1 d . . . . .
N4B N 0.5241(7) 0.3006(7) 0.5919(5) 0.0392(16) Uani 1 1 d . . . . .
N1 N 0.2402(7) 0.4660(7) 0.3396(5) 0.0393(16) Uani 1 1 d . . . . .
N3 N 0.4533(8) 0.3509(8) 0.3621(6) 0.0472(19) Uani 1 1 d . . . . .
N2 N 0.3630(8) 0.3543(8) 0.3173(6) 0.0487(19) Uani 1 1 d . . . . .
C1 C 0.2582(9) 0.5276(9) 0.3988(6) 0.0396(19) Uani 1 1 d . . . . .
H1C H 0.189429 0.607363 0.424651 0.047 Uiso 1 1 calc R U . . .
N3A N 0.7768(9) 0.4695(9) 0.3332(7) 0.069(3) Uani 1 1 d . . . . .
C1B C 0.4657(9) 0.2131(9) 0.5994(7) 0.043(2) Uani 1 1 d . . . . .
H1BA H 0.398535 0.226356 0.564848 0.052 Uiso 1 1 calc R U . . .
C2B C 0.4935(10) -0.0221(9) 0.6994(7) 0.047(2) Uani 1 1 d . . . . .
H2BA H 0.576041 -0.094191 0.723305 0.056 Uiso 1 1 calc R U . . .
H2BB H 0.483256 -0.050987 0.644356 0.056 Uiso 1 1 calc R U . . .
C2 C 0.1182(10) 0.5037(9) 0.2953(7) 0.044(2) Uani 1 1 d . . . . .
H2A H 0.030196 0.520805 0.347512 0.053 Uiso 1 1 calc R U . . .
H2B H 0.133325 0.427869 0.264303 0.053 Uiso 1 1 calc R U . . .
C4 C -0.0314(10) 0.6778(9) 0.1762(7) 0.047(2) Uani 1 1 d . . . . .
H4A H -0.112577 0.674486 0.230801 0.056 Uiso 1 1 calc R U . . .
H4B H -0.054768 0.772982 0.145571 0.056 Uiso 1 1 calc R U . . .
C5 C -0.0132(10) 0.5959(10) 0.1006(7) 0.048(2) Uani 1 1 d . . . . .
C3B C 0.3595(10) -0.0017(9) 0.7825(7) 0.048(2) Uani 1 1 d . . . . .
H3BA H 0.361799 0.043192 0.831913 0.058 Uiso 1 1 calc R U . . .
H3BB H 0.275121 0.057716 0.755633 0.058 Uiso 1 1 calc R U . . .
C3 C 0.1018(11) 0.6285(10) 0.2191(7) 0.049(2) Uani 1 1 d . . . . .
H3A H 0.187487 0.608813 0.164889 0.059 Uiso 1 1 calc R U . . .
H3B H 0.094331 0.701931 0.249174 0.059 Uiso 1 1 calc R U . . .
C4B C 0.3478(11) -0.1361(10) 0.8319(8) 0.062(3) Uani 1 1 d . . . . .
H4BA H 0.430560 -0.193362 0.860951 0.074 Uiso 1 1 calc R U . . .
H4BB H 0.351396 -0.182764 0.781313 0.074 Uiso 1 1 calc R U . . .
C5A C 1.319(4) 0.008(3) 0.0855(19) 0.201(19) Uani 1 1 d . . . . .
O2B O 0.2011(13) -0.2267(10) 0.9716(10) 0.183(7) Uani 1 1 d . . . . .
C5B C 0.2107(13) -0.1222(12) 0.9133(9) 0.083(4) Uani 1 1 d . . . . .
C2A C 1.0158(17) 0.1335(14) 0.2772(12) 0.113(6) Uani 1 1 d . . . . .
H2AA H 1.049964 0.053732 0.327308 0.136 Uiso 1 1 calc R U . . .
O3 O 0.5367(19) 0.4434(19) 0.0255(17) 0.078(10) Uani 0.45(3) 1 d . . . . .
C3A' C 1.1209(19) 0.1505(18) 0.1965(14) 0.049(7) Uani 0.51(3) 1 d . . P . .
H3A' H 1.131303 0.236309 0.161262 0.059 Uiso 0.51(3) 1 calc R U P . .
C3A C 1.017(2) 0.106(3) 0.1990(17) 0.094(11) Uani 0.63(4) 1 d . . P . .
H3AA H 0.939393 0.158458 0.162972 0.112 Uiso 0.63(4) 1 calc R U P . .
C4A C 1.175(3) 0.002(2) 0.1492(15) 0.24(2) Uani 1.25(6) 1 d . . . . .
F1 F 0.1775(14) 0.2543(13) 0.5510(10) 0.169(5) Uani 1 1 d . . . . .
F3 F 0.0044(19) 0.1688(18) 0.578(2) 0.125(11) Uani 0.57(3) 1 d . . P A 2
F4 F 0.2360(15) 0.0408(14) 0.5279(14) 0.233(8) Uani 1 1 d . . . . .
F2' F 0.152(3) 0.187(3) 0.4259(15) 0.144(11) Uani 0.57(3) 1 d . . P A 2
C6 C 0.547(3) 0.555(3) 0.045(2) 0.178(12) Uani 1 1 d . . . . .
H6 H 0.617719 0.555075 -0.005009 0.213 Uiso 1 1 d R U . . .
H3 H 0.472688 0.549735 0.036911 0.213 Uiso 1 1 d R U . . .
C7 C 0.567(5) 0.551(4) 0.122(3) 0.35(3) Uani 1 1 d . . . . .
H7A H 0.479454 0.549968 0.169342 0.526 Uiso 1 1 d R U . . .
H7B H 0.648074 0.474428 0.142392 0.526 Uiso 1 1 d R U . . .
H7C H 0.575224 0.635228 0.119862 0.526 Uiso 1 1 d R U . . .
H1AA H 0.74(2) 0.16(2) 0.440(16) 0.20(9) Uiso 1 1 d . . . . .
F3' F 0.111(6) 0.109(5) 0.636(2) 0.21(2) Uani 0.43(3) 1 d . . P A 1
F2 F 0.062(4) 0.239(4) 0.483(3) 0.181(16) Uani 0.43(3) 1 d . . P A 1
H1B H 0.061(17) -0.02(2) 0.998(16) 0.15(7) Uiso 1 1 d . . . . .

loop_
_atom_site_aniso_label
_atom_site_aniso_U_11
_atom_site_aniso_U_22
_atom_site_aniso_U_33
_atom_site_aniso_U_23
_atom_site_aniso_U_13
_atom_site_aniso_U_12
Fe1 0.0288(9) 0.0311(9) 0.0369(10) -0.0037(7) -0.0088(7) -0.0124(7)
O1 0.047(4) 0.086(5) 0.068(5) -0.027(4) -0.029(4) -0.004(4)
B1 0.000(2) 0.000(3) 0.006(2) -0.0019(19) -0.002(2) 0.001(2)
N2B 0.067(6) 0.053(5) 0.085(6) 0.027(5) -0.046(5) -0.033(5)
O1A 0.225(15) 0.170(13) 0.145(11) -0.125(11) -0.101(11) 0.121(12)
N3B 0.060(5) 0.051(5) 0.083(6) 0.015(5) -0.039(5) -0.028(4)
O2 0.037(3) 0.061(4) 0.054(4) -0.014(3) -0.016(3) -0.008(3)
C1A 0.048(6) 0.045(5) 0.047(5) -0.011(4) 0.002(4) -0.011(5)
O2A 0.26(2) 0.103(11) 0.081(9) -0.045(9) -0.044(11) 0.100(14)
N4 0.035(4) 0.034(4) 0.050(4) -0.007(3) -0.015(3) -0.008(3)
N1A 0.047(5) 0.044(5) 0.055(5) -0.014(4) 0.001(4) -0.007(4)
O1B 0.045(4) 0.048(4) 0.069(5) -0.008(3) 0.015(3) -0.018(3)
N4A 0.040(4) 0.040(4) 0.041(4) -0.007(3) -0.008(3) -0.016(3)
N2A 0.054(6) 0.064(6) 0.101(8) -0.021(6) 0.029(5) -0.027(5)
N1B 0.033(4) 0.032(4) 0.045(4) 0.000(3) -0.006(3) -0.009(3)
N4B 0.034(4) 0.037(4) 0.043(4) -0.003(3) -0.013(3) -0.009(3)
N1 0.040(4) 0.037(4) 0.045(4) 0.000(3) -0.013(3) -0.019(3)
N3 0.040(4) 0.045(4) 0.052(5) -0.011(4) -0.014(4) -0.009(4)
N2 0.046(4) 0.042(4) 0.058(5) -0.016(4) -0.020(4) -0.007(4)
C1 0.038(5) 0.033(4) 0.048(5) -0.008(4) -0.010(4) -0.013(4)
N3A 0.047(5) 0.053(5) 0.088(7) -0.022(5) 0.026(5) -0.024(4)
C1B 0.038(5) 0.037(5) 0.050(5) -0.006(4) -0.007(4) -0.013(4)
C2B 0.045(5) 0.036(5) 0.053(5) -0.003(4) -0.001(4) -0.019(4)
C2 0.044(5) 0.046(5) 0.051(5) -0.004(4) -0.022(4) -0.020(4)
C4 0.040(5) 0.047(5) 0.054(6) -0.009(4) -0.020(4) -0.011(4)
C5 0.038(5) 0.054(6) 0.048(5) 0.002(4) -0.016(4) -0.014(5)
C3B 0.045(5) 0.038(5) 0.050(5) -0.007(4) 0.005(4) -0.017(4)
C3 0.055(6) 0.045(5) 0.051(5) 0.001(4) -0.022(5) -0.022(5)
C4B 0.060(6) 0.043(5) 0.062(7) -0.013(5) 0.019(5) -0.023(5)
C5A 0.23(3) 0.14(2) 0.094(14) -0.083(16) -0.094(18) 0.12(2)
O2B 0.155(10) 0.055(6) 0.199(12) -0.020(7) 0.128(10) -0.032(6)
C5B 0.074(8) 0.042(6) 0.076(8) 0.002(5) 0.034(6) -0.014(6)
C2A 0.104(11) 0.065(8) 0.084(10) -0.030(7) 0.035(8) 0.014(7)
O3 0.050(11) 0.033(11) 0.117(18) 0.026(10) -0.020(10) -0.007(8)
C3A' 0.036(11) 0.035(10) 0.047(12) -0.001(8) 0.015(8) -0.008(8)
C3A 0.065(14) 0.13(2) 0.082(17) -0.057(15) -0.025(12) -0.010(13)
C4A 0.22(3) 0.22(3) 0.145(18) -0.139(19) -0.098(17) 0.13(2)
F1 0.170(11) 0.200(12) 0.191(11) -0.016(9) -0.064(9) -0.112(10)
F3 0.074(12) 0.095(13) 0.19(2) -0.071(14) 0.042(13) -0.037(10)
F4 0.162(12) 0.142(10) 0.29(2) -0.023(11) 0.042(13) -0.041(9)
F2' 0.17(3) 0.18(2) 0.099(14) -0.029(14) -0.009(14) -0.10(2)
C6 0.108(17) 0.13(2) 0.22(3) -0.03(2) -0.020(19) 0.018(15)
C7 0.59(8) 0.38(5) 0.21(3) -0.14(3) 0.12(4) -0.40(6)
F3' 0.25(5) 0.27(4) 0.12(2) 0.00(2) 0.01(2) -0.16(4)
F2 0.12(2) 0.23(3) 0.19(4) -0.11(3) 0.02(2) -0.06(2)

loop_
_atom_type_symbol
_atom_type_description
_atom_type_scat_dispersion_real
_atom_type_scat_dispersion_imag
_atom_type_scat_source
C C 0.0033 0.0016 'International Tables Vol C Tables 4.2.6.8 and 6.1.1.4'
H H 0.0000 0.0000 'International Tables Vol C Tables 4.2.6.8 and 6.1.1.4'
B B 0.0013 0.0007 'International Tables Vol C Tables 4.2.6.8 and 6.1.1.4'
F F 0.0171 0.0103 'International Tables Vol C Tables 4.2.6.8 and 6.1.1.4'
Fe Fe 0.3463 0.8444 'International Tables Vol C Tables 4.2.6.8 and 6.1.1.4'
N N 0.0061 0.0033 'International Tables Vol C Tables 4.2.6.8 and 6.1.1.4'
O O 0.0106 0.0060 'International Tables Vol C Tables 4.2.6.8 and 6.1.1.4'

loop_
_geom_angle_atom_site_label_1
_geom_angle_atom_site_label_2
_geom_angle_atom_site_label_3
_geom_angle
_geom_angle_site_symmetry_1
_geom_angle_site_symmetry_3
_geom_angle_publ_flag
N4 Fe1 N4 180.0 . 2_666 ?
N4 Fe1 N4A 91.1(3) . . ?
N4 Fe1 N4A 88.9(3) 2_666 . ?
N4 Fe1 N4A 88.9(3) . 2_666 ?
N4 Fe1 N4A 91.1(3) 2_666 2_666 ?
N4 Fe1 N4B 91.9(3) . 2_666 ?
N4 Fe1 N4B 88.1(3) . . ?
N4 Fe1 N4B 91.9(3) 2_666 . ?
N4 Fe1 N4B 88.1(3) 2_666 2_666 ?
N4A Fe1 N4A 180.0 2_666 . ?
N4B Fe1 N4A 88.0(3) . . ?
N4B Fe1 N4A 88.0(3) 2_666 2_666 ?
N4B Fe1 N4A 92.0(3) 2_666 . ?
N4B Fe1 N4A 92.0(3) . 2_666 ?
N4B Fe1 N4B 180.0 2_666 . ?
C5 O1 H1 109.6 . . ?
F1 B1 F2' 104.9(10) . . ?
F1 B1 F3' 90.0(17) . . ?
F3 B1 F1 113.6(10) . . ?
F3 B1 F2' 106.4(15) . . ?
F4 B1 F1 118.1(11) . . ?
F4 B1 F3 116.0(11) . . ?
F4 B1 F2' 94.3(16) . . ?
F4 B1 F3' 83(2) . . ?
F4 B1 F2 137(2) . . ?
F2 B1 F1 94(2) . . ?
F2 B1 F3' 127(3) . . ?
N3B N2B N1B 107.1(7) . . ?
C5A O1A H1A 108.9 . . ?
N2B N3B N4B 109.4(7) . . ?
N1A C1A N4A 109.5(9) . . ?
N1A C1A H1AA 127(9) . . ?
N4A C1A H1AA 123(9) . . ?
N3 N4 Fe1 122.7(5) . . ?
C1 N4 Fe1 131.5(6) . . ?
C1 N4 N3 105.7(7) . . ?
C1A N1A N2A 107.5(8) . . ?
C1A N1A C2A 129.2(10) . . ?
N2A N1A C2A 123.2(9) . . ?
C5B O1B H1B 102(10) . . ?
C1A N4A Fe1 132.8(6) . . ?
C1A N4A N3A 106.7(7) . . ?
N3A N4A Fe1 120.4(6) . . ?
N3A N2A N1A 108.1(8) . . ?
N2B N1B C2B 119.9(7) . . ?
C1B N1B N2B 107.9(7) . . ?
C1B N1B C2B 132.1(8) . . ?
N3B N4B Fe1 121.2(5) . . ?
C1B N4B Fe1 132.1(6) . . ?
C1B N4B N3B 106.6(7) . . ?
N2 N1 C2 120.8(7) . . ?
C1 N1 N2 108.3(7) . . ?
C1 N1 C2 130.8(8) . . ?
N2 N3 N4 109.2(7) . . ?
N3 N2 N1 107.2(7) . . ?
N4 C1 H1C 125.3 . . ?
N1 C1 N4 109.6(8) . . ?
N1 C1 H1C 125.2 . . ?
N2A N3A N4A 108.0(8) . . ?
N1B C1B N4B 108.9(8) . . ?
N1B C1B H1BA 125.6 . . ?
N4B C1B H1BA 125.6 . . ?
N1B C2B H2BA 109.4 . . ?
N1B C2B H2BB 109.3 . . ?
N1B C2B C3B 111.2(7) . . ?
H2BA C2B H2BB 108.0 . . ?
C3B C2B H2BA 109.5 . . ?
C3B C2B H2BB 109.3 . . ?
N1 C2 H2A 109.4 . . ?
N1 C2 H2B 109.4 . . ?
N1 C2 C3 111.2(7) . . ?
H2A C2 H2B 108.0 . . ?
C3 C2 H2A 109.2 . . ?
C3 C2 H2B 109.6 . . ?
H4A C4 H4B 107.6 . . ?
C5 C4 H4A 108.9 . . ?
C5 C4 H4B 108.5 . . ?
C5 C4 C3 114.4(8) . . ?
C3 C4 H4A 108.7 . . ?
C3 C4 H4B 108.6 . . ?
O1 C5 C4 112.1(8) . . ?
O2 C5 O1 122.2(9) . . ?
O2 C5 C4 125.7(8) . . ?
C2B C3B H3BA 109.3 . . ?
C2B C3B H3BB 109.4 . . ?
H3BA C3B H3BB 108.0 . . ?
C4B C3B C2B 111.4(7) . . ?
C4B C3B H3BA 109.3 . . ?
C4B C3B H3BB 109.4 . . ?
C2 C3 C4 112.9(8) . . ?
C2 C3 H3A 108.8 . . ?
C2 C3 H3B 109.2 . . ?
C4 C3 H3A 108.9 . . ?
C4 C3 H3B 109.1 . . ?
H3A C3 H3B 107.8 . . ?
C3B C4B H4BA 108.7 . . ?
C3B C4B H4BB 108.7 . . ?
C3B C4B C5B 114.1(8) . . ?
H4BA C4B H4BB 107.6 . . ?
C5B C4B H4BA 108.8 . . ?
C5B C4B H4BB 108.8 . . ?
O1A C5A C4A 114(4) . . ?
O2A C5A O1A 122(4) . . ?
O2A C5A C4A 124(2) . . ?
O1B C5B C4B 118.7(9) . . ?
O1B C5B O2B 121.4(10) . . ?
O2B C5B C4B 119.5(10) . . ?
N1A C2A H2AA 114.8 . . ?
C3A' C2A N1A 118.3(13) . . ?
C3A' C2A H2AA 114.9 . . ?
C3A C2A N1A 120.2(18) . . ?
C3A C2A H2AA 115.1 . . ?
C3A C2A C3A' 64.3(15) . . ?
O3 O3 C6 69(2) 2_665 . ?
O3 O3 C6 58(2) 2_665 2_665 ?
O3 O3 H3 55(2) 2_665 2_665 ?
O3 O3 H3 43.4 2_665 . ?
C6 O3 C6 127(2) . 2_665 ?
C6 O3 H3 38.5 . . ?
C6 O3 H3 115(3) . 2_665 ?
C6 O3 H3 95.1 2_665 . ?
C6 O3 H3 29.1(14) 2_665 2_665 ?
H3 O3 H3 98.6 . 2_665 ?
C2A C3A' H3A' 128.2 . . ?
C2A C3A' C3A 52.8(12) . . ?
C2A C3A' C4A 98.8(17) . . ?
C3A C3A' H3A' 128.1 . . ?
C3A C3A' C4A 61.5(16) . . ?
C4A C3A' H3A' 128.1 . . ?
C2A C3A C3A' 62.8(15) . . ?
C2A C3A H3AA 123.3 . . ?
C2A C3A C4A 111.4(17) . . ?
C3A' C3A H3AA 123.4 . . ?
C3A' C3A C4A 69.4(17) . . ?
C4A C3A H3AA 123.5 . . ?
C5A C4A C3A' 94(2) . . ?
C5A C4A C3A 138(3) . . ?
C3A C4A C3A' 49.1(11) . . ?
B1 F4 F3' 53.5(16) . . ?
O3 C6 O3 53(2) . 2_665 ?
O3 C6 H6 94.9 . . ?
O3 C6 H6 89.5 2_665 . ?
O3 C6 H3 51.6 . . ?
O3 C6 H3 30.8 2_665 . ?
H6 C6 H3 120.0 . . ?
C7 C6 O3 156(3) . 2_665 ?
C7 C6 O3 119(3) . . ?
C7 C6 H6 114.6 . . ?
C7 C6 H3 125.1 . . ?
C6 C7 H7A 104.1 . . ?
C6 C7 H7B 117.4 . . ?
C6 C7 H7C 106.6 . . ?
H7A C7 H7B 109.5 . . ?
H7A C7 H7C 109.5 . . ?
H7B C7 H7C 109.5 . . ?
B1 F3' F4 43.2(11) . . ?

loop_
_geom_bond_atom_site_label_1
_geom_bond_atom_site_label_2
_geom_bond_distance
_geom_bond_site_symmetry_2
_geom_bond_publ_flag
Fe1 N4 2.165(7) . ?
Fe1 N4 2.165(7) 2_666 ?
Fe1 N4A 2.182(7) . ?
Fe1 N4A 2.182(7) 2_666 ?
Fe1 N4B 2.185(7) 2_666 ?
Fe1 N4B 2.185(7) . ?
O1 H1 0.8200 . ?
O1 C5 1.315(10) . ?
B1 F1 1.375(12) . ?
B1 F3 1.382(16) . ?
B1 F4 1.220(13) . ?
B1 F2' 1.43(2) . ?
B1 F3' 1.43(3) . ?
B1 F2 1.18(3) . ?
N2B N3B 1.307(11) . ?
N2B N1B 1.348(10) . ?
O1A H1A 0.8201 . ?
O1A C5A 1.30(2) . ?
N3B N4B 1.346(10) . ?
O2 C5 1.201(11) . ?
C1A N1A 1.309(12) . ?
C1A N4A 1.318(11) . ?
C1A H1AA 1.4(2) . ?
O2A C5A 1.19(5) . ?
N4 N3 1.376(10) . ?
N4 C1 1.315(10) . ?
N1A N2A 1.335(12) . ?
N1A C2A 1.467(13) . ?
O1B C5B 1.233(12) . ?
O1B H1B 1.0(2) . ?
N4A N3A 1.345(10) . ?
N2A N3A 1.313(12) . ?
N1B C1B 1.321(11) . ?
N1B C2B 1.453(10) . ?
N4B C1B 1.324(11) . ?
N1 N2 1.350(10) . ?
N1 C1 1.311(11) . ?
N1 C2 1.467(10) . ?
N3 N2 1.292(10) . ?
C1 H1C 0.9300 . ?
C1B H1BA 0.9300 . ?
C2B H2BA 0.9700 . ?
C2B H2BB 0.9700 . ?
C2B C3B 1.507(12) . ?
C2 H2A 0.9700 . ?
C2 H2B 0.9700 . ?
C2 C3 1.486(12) . ?
C4 H4A 0.9700 . ?
C4 H4B 0.9700 . ?
C4 C5 1.491(13) . ?
C4 C3 1.537(12) . ?
C3B H3BA 0.9700 . ?
C3B H3BB 0.9700 . ?
C3B C4B 1.499(12) . ?
C3 H3A 0.9700 . ?
C3 H3B 0.9700 . ?
C4B H4BA 0.9700 . ?
C4B H4BB 0.9700 . ?
C4B C5B 1.523(14) . ?
C5A C4A 1.54(6) . ?
O2B C5B 1.251(13) . ?
C2A H2AA 0.9800 . ?
C2A C3A' 1.37(2) . ?
C2A C3A 1.22(2) . ?
O3 O3 1.30(3) 2_665 ?
O3 C6 1.53(4) 2_665 ?
O3 C6 1.38(4) . ?
O3 H3 1.0828 . ?
O3 H3 0.90(4) 2_665 ?
C3A' H3A' 0.9800 . ?
C3A' C3A 1.38(3) . ?
C3A' C4A 1.71(3) . ?
C3A H3AA 0.9800 . ?
C3A C4A 1.61(3) . ?
F4 F3' 1.77(4) . ?
C6 H6 0.8599 . ?
C6 H3 0.8601 . ?
C6 C7 1.17(4) . ?
C7 H7A 0.9601 . ?
C7 H7B 0.9599 . ?
C7 H7C 0.9600 . ?

loop_
_geom_torsion_atom_site_label_1
_geom_torsion_atom_site_label_2
_geom_torsion_atom_site_label_3
_geom_torsion_atom_site_label_4
_geom_torsion
_geom_torsion_site_symmetry_1
_geom_torsion_site_symmetry_2
_geom_torsion_site_symmetry_3
_geom_torsion_site_symmetry_4
_geom_torsion_publ_flag
Fe1 N4 N3 N2 -178.0(6) . . . . ?
Fe1 N4 C1 N1 177.2(5) . . . . ?
Fe1 N4A N3A N2A -174.3(7) . . . . ?
Fe1 N4B C1B N1B 178.1(6) . . . . ?
N2B N3B N4B Fe1 -176.7(7) . . . . ?
N2B N3B N4B C1B -0.6(11) . . . . ?
N2B N1B C1B N4B -3.5(10) . . . . ?
N2B N1B C2B C3B 101.6(10) . . . . ?
O1A C5A C4A C3A' 179.7(15) . . . . ?
O1A C5A C4A C3A -157(2) . . . . ?
N3B N2B N1B C1B 3.1(11) . . . . ?
N3B N2B N1B C2B 179.5(8) . . . . ?
N3B N4B C1B N1B 2.6(10) . . . . ?
C1A N1A N2A N3A 3.0(13) . . . . ?
C1A N1A C2A C3A' 177.8(16) . . . . ?
C1A N1A C2A C3A 103(2) . . . . ?
C1A N4A N3A N2A 2.9(12) . . . . ?
O2A C5A C4A C3A' -3(3) . . . . ?
O2A C5A C4A C3A 21(4) . . . . ?
N4 N3 N2 N1 1.3(9) . . . . ?
N1A C1A N4A Fe1 175.7(6) . . . . ?
N1A C1A N4A N3A -1.0(12) . . . . ?
N1A N2A N3A N4A -3.7(13) . . . . ?
N1A C2A C3A' C3A -112(2) . . . . ?
N1A C2A C3A' C4A -155.6(15) . . . . ?
N1A C2A C3A C3A' 109.3(18) . . . . ?
N1A C2A C3A C4A 160.5(19) . . . . ?
N4A C1A N1A N2A -1.2(12) . . . . ?
N4A C1A N1A C2A -178.4(13) . . . . ?
N2A N1A C2A C3A' 1(3) . . . . ?
N2A N1A C2A C3A -74(3) . . . . ?
N1B N2B N3B N4B -1.6(12) . . . . ?
N1B C2B C3B C4B -169.5(9) . . . . ?
N1 C2 C3 C4 -175.9(8) . . . . ?
N3 N4 C1 N1 1.0(9) . . . . ?
N2 N1 C1 N4 -0.2(10) . . . . ?
N2 N1 C2 C3 -107.9(9) . . . . ?
C1 N4 N3 N2 -1.4(9) . . . . ?
C1 N1 N2 N3 -0.7(9) . . . . ?
C1 N1 C2 C3 68.6(12) . . . . ?
C1B N1B C2B C3B -83.1(12) . . . . ?
C2B N1B C1B N4B -179.3(8) . . . . ?
C2B C3B C4B C5B -177.1(10) . . . . ?
C2 N1 N2 N3 176.5(7) . . . . ?
C2 N1 C1 N4 -177.1(8) . . . . ?
C5 C4 C3 C2 -77.5(11) . . . . ?
C3B C4B C5B O1B 5.7(19) . . . . ?
C3B C4B C5B O2B -167.1(15) . . . . ?
C3 C4 C5 O1 -177.6(8) . . . . ?
C3 C4 C5 O2 0.1(14) . . . . ?
C2A N1A N2A N3A -179.6(13) . . . . ?
C2A C3A' C3A C4A -129.1(18) . . . . ?
C2A C3A' C4A C5A -161.9(16) . . . . ?
C2A C3A' C4A C3A 38.8(15) . . . . ?
C2A C3A C4A C5A -80(3) . . . . ?
C2A C3A C4A C3A' -47.8(19) . . . . ?
O3 O3 C6 C7 153(4) 2_665 . . . ?
C3A' C2A C3A C4A 51(2) . . . . ?
C3A' C3A C4A C5A -32(3) . . . . ?
C3A C2A C3A' C4A -43.6(16) . . . . ?
C3A C3A' C4A C5A 159.4(19) . . . . ?
C4A C3A' C3A C2A 129.1(18) . . . . ?
F1 B1 F4 F3' 86(2) . . . . ?
F1 B1 F3' F4 -118.3(11) . . . . ?
C6 O3 C6 O3 -0.001(2) 2_665 . . 2_665 ?
C6 O3 C6 C7 153(4) 2_665 . . . ?
F2 B1 F4 F3' -140(3) . . . . ?
F2 B1 F3' F4 147(3) . . . . ?
